data_1542739
loop_
_publ_author_name
'Fratini, Albert V.'
'Cross, Elisa M.'
'O'brien, Joseph F.'
'Adams, W. Wade'

_publ_section_title
;
 The structure of poly-2,5-benzoxazole (ABPBO) and poly-2,6-benzothiazole
 (ABPBT) fibers by X-ray diffraction
;
_journal_issue 1-4
_journal_name_full 'Journal of Macromolecular Science, Part B'
_journal_page_first 159
_journal_page_last 179
_journal_paper_doi 10.1080/00222348508248023
_journal_volume 24
_journal_year 1985
_chemical_formula_sum 'C14 H6 N2 S2'
_space_group_IT_number 1
_symmetry_cell_setting orthogonal
_symmetry_space_group_name_Hall 'P 1'
_symmetry_space_group_name_H-M 'P 1'
_cell_angle_alpha 90
_cell_angle_beta 90
_cell_angle_gamma 90
_cell_formula_units_Z 1
_cell_length_a 6.044(6)
_cell_length_b 3.417(7)
_cell_length_c 12.194(18)
_cell_volume 251.8(7)
_exptl_crystal_density_diffrn 1.756
_exptl_crystal_density_meas 1.5
_refine_ls_R_factor_gt 0.095
_cod_data_source_file ABPBT.cif
_cod_data_source_block ABPBT
_cod_database_code 1542739

loop_
_symmetry_equiv_pos_as_xyz
'x, y, z'

loop_
_atom_site_label
_atom_site_fract_x
_atom_site_fract_y
_atom_site_fract_z
_atom_site_B_iso_or_equiv
H2 -0.209 0.026 0.097 6.0
C2 -0.064 0.008 0.125 6.0
C3 0.114 -0.014 0.050 6.0
C4 0.330 -0.040 0.087 6.0
H4 0.445 -0.054 0.035 6.0
C5 0.377 -0.046 0.198 6.0
H5 0.523 -0.064 0.224 6.0
C6 0.202 -0.025 0.270 6.0
N1 0.223 -0.027 0.383 6.0
C7 0.031 -0.004 0.431 6.0
S1 -0.198 0.024 0.342 6.0
C1 -0.017 0.002 0.231 6.0
C13 0.000 0.000 0.550 6.0
C12 0.179 -0.022 0.624 6.0
H12 0.324 -0.040 0.596 6.0
C11 0.130 -0.016 0.735 6.0
S2 0.310 -0.038 0.846 6.0
C17 0.081 -0.010 0.935 6.0
N2 -0.111 0.014 0.887 6.0
C16 -0.090 0.011 0.774 6.0
C15 -0.265 0.032 0.702 6.0
H15 -0.411 0.050 0.727 6.0
C14 -0.218 0.027 0.591 6.0
H14 -0.333 0.041 0.539 6.0
